data_7038248
loop_
_publ_author_name
'Ai, Pengfei'
'Danopoulos, Andreas A.'
'Braunstein, Pierre'

_publ_section_title
;
 Transition metal (Rh and Fe) complexes and main-group (Se and B) adducts
 with N,N'-diphosphanyl NHC ligands: a study of stereoelectronic
 properties.
;
_journal_issue 11
_journal_name_full 'Dalton transactions (Cambridge, England : 2003)'
_journal_page_first 4771
_journal_page_last 4779
_journal_paper_doi 10.1039/c6dt00318d
_journal_volume 45
_journal_year 2016
_chemical_formula_moiety 'C46 H92 Cl6 Fe3 N4 O2 P4'
_chemical_formula_sum 'C46 H92 Cl6 Fe3 N4 O2 P4'
_chemical_formula_weight 1237.36
_chemical_name_systematic
;
 ?
;
_space_group_crystal_system trigonal
_space_group_IT_number 148
_space_group_name_Hall '-R 3'
_space_group_name_H-M_alt 'R -3 :H'
_symmetry_space_group_name_Hall '-R 3'
_symmetry_space_group_name_H-M 'R -3 :H'
_atom_sites_solution_hydrogens geom
_audit_creation_method SHELXL-2013
_audit_update_record
;
2016-01-22 deposited with the CCDC.
2016-02-03 downloaded from the CCDC.
;
_cell_angle_alpha 90
_cell_angle_beta 90
_cell_angle_gamma 120
_cell_formula_units_Z 9
_cell_length_a 23.440(3)
_cell_length_b 23.440(3)
_cell_length_c 32.519(5)
_cell_measurement_reflns_used 2881
_cell_measurement_temperature 173(2)
_cell_measurement_theta_max 22.73
_cell_measurement_theta_min 2.37
_cell_volume 15473(4)
_computing_cell_refinement 'Bruker SAINT'
_computing_data_collection 'Bruker APEX2'
_computing_data_reduction 'Bruker SAINT'
_computing_molecular_graphics 'Bruker SHELXTL'
_computing_publication_material 'Bruker SHELXTL'
_computing_structure_refinement 'SHELXL-2013 (Sheldrick 2013)'
_computing_structure_solution 'SHELXS-97 (Sheldrick 2008)'
_diffrn_ambient_temperature 173(2)
_diffrn_measured_fraction_theta_full 1.000
_diffrn_measured_fraction_theta_max 0.996
_diffrn_measurement_device_type 'Bruker APEX-II CCD'
_diffrn_measurement_method '\f and \w scans'
_diffrn_radiation_monochromator triumph
_diffrn_radiation_type MoK\a
_diffrn_radiation_wavelength 0.71073
_diffrn_reflns_av_R_equivalents 0.2125
_diffrn_reflns_av_unetI/netI 0.1613
_diffrn_reflns_Laue_measured_fraction_full 1.000
_diffrn_reflns_Laue_measured_fraction_max 0.996
_diffrn_reflns_limit_h_max 30
_diffrn_reflns_limit_h_min -30
_diffrn_reflns_limit_k_max 30
_diffrn_reflns_limit_k_min -30
_diffrn_reflns_limit_l_max 42
_diffrn_reflns_limit_l_min -42
_diffrn_reflns_number 59437
_diffrn_reflns_point_group_measured_fraction_full 1.000
_diffrn_reflns_point_group_measured_fraction_max 0.996
_diffrn_reflns_theta_full 25.242
_diffrn_reflns_theta_max 28.062
_diffrn_reflns_theta_min 1.605
_diffrn_source 'sealed tube'
_exptl_absorpt_coefficient_mu 0.983
_exptl_absorpt_correction_T_max 0.7456
_exptl_absorpt_correction_T_min 0.5734
_exptl_absorpt_correction_type multi-scan
_exptl_absorpt_process_details sadabs
_exptl_crystal_colour colourless
_exptl_crystal_density_diffrn 1.195
_exptl_crystal_description block
_exptl_crystal_F_000 5868
_exptl_crystal_recrystallization_method 'Re-crystallisation from solvent: '
_exptl_crystal_size_max 0.200
_exptl_crystal_size_mid 0.150
_exptl_crystal_size_min 0.080
_platon_squeeze_details
;
The residual electron density was assigned to half a molecule of 
the tetrahydrofuran solvent [270/18= 15 e per asymmetric unit; half a
molecule of C4H8O1 would give 20 e]. 
;
_refine_diff_density_max 0.666
_refine_diff_density_min -0.646
_refine_diff_density_rms 0.091
_refine_ls_extinction_method none
_refine_ls_goodness_of_fit_ref 1.016
_refine_ls_hydrogen_treatment constr
_refine_ls_matrix_type full
_refine_ls_number_parameters 283
_refine_ls_number_reflns 8314
_refine_ls_number_restraints 1
_refine_ls_restrained_S_all 1.018
_refine_ls_R_factor_all 0.1912
_refine_ls_R_factor_gt 0.0897
_refine_ls_shift/su_max 0.000
_refine_ls_shift/su_mean 0.000
_refine_ls_structure_factor_coef Fsqd
_refine_ls_weighting_details 'w=1/[\s^2^(Fo^2^)+(0.0766P)^2^] where P=(Fo^2^+2Fc^2^)/3'
_refine_ls_weighting_scheme calc
_refine_ls_wR_factor_gt 0.1603
_refine_ls_wR_factor_ref 0.1960
_reflns_Friedel_coverage 0.000
_reflns_number_gt 4173
_reflns_number_total 8314
_reflns_threshold_expression 'I > 2\s(I)'
_cod_data_source_file c6dt00318d2.cif
_cod_data_source_block shelx
_cod_depositor_comments 'Adding full bibliography for 7038248--7038253.cif.'
_cod_original_cell_volume 15473(5)
_cod_database_code 7038248
_shelx_space_group_comment
;
The symmetry employed for this shelxl refinement is uniquely defined
by the following loop, which should always be used as a source of
symmetry information in preference to the above space-group names.
They are only intended as comments.
;
_shelx_estimated_absorpt_t_min 0.828
_shelx_estimated_absorpt_t_max 0.925
_shelxl_version_number 2013-4

loop_
_space_group_symop_operation_xyz
'x, y, z'
'-y, x-y, z'
'-x+y, -x, z'
'x+2/3, y+1/3, z+1/3'
'-y+2/3, x-y+1/3, z+1/3'
'-x+y+2/3, -x+1/3, z+1/3'
'x+1/3, y+2/3, z+2/3'
'-y+1/3, x-y+2/3, z+2/3'
'-x+y+1/3, -x+2/3, z+2/3'
'-x, -y, -z'
'y, -x+y, -z'
'x-y, x, -z'
'-x+2/3, -y+1/3, -z+1/3'
'y+2/3, -x+y+1/3, -z+1/3'
'x-y+2/3, x+1/3, -z+1/3'
'-x+1/3, -y+2/3, -z+2/3'
'y+1/3, -x+y+2/3, -z+2/3'
'x-y+1/3, x+2/3, -z+2/3'

loop_
_atom_site_label
_atom_site_type_symbol
_atom_site_fract_x
_atom_site_fract_y
_atom_site_fract_z
_atom_site_U_iso_or_equiv
_atom_site_adp_type
_atom_site_occupancy
_atom_site_site_symmetry_order
_atom_site_calc_flag
_atom_site_refinement_flags_posn
_atom_site_refinement_flags_adp
_atom_site_refinement_flags_occupancy
_atom_site_disorder_assembly
_atom_site_disorder_group
C1 C 0.5783(3) 0.0365(3) 0.18430(17) 0.0283(13) Uani 1 1 d . . . . .
C2 C 0.4818(3) 0.0140(3) 0.15494(19) 0.0366(15) Uani 1 1 d . . . . .
H2 H 0.4473 -0.0004 0.1353 0.044 Uiso 1 1 calc R U . . .
C3 C 0.4839(3) 0.0411(3) 0.19132(19) 0.0348(15) Uani 1 1 d . . . . .
H3 H 0.4514 0.0495 0.2026 0.042 Uiso 1 1 calc R U . . .
C4 C 0.5807(4) 0.0426(4) 0.0690(2) 0.061(2) Uani 1 1 d . . . . .
C5 C 0.6252(4) 0.1120(5) 0.0888(3) 0.0841(17) Uani 1 1 d . . . . .
H5A H 0.6371 0.1462 0.0679 0.126 Uiso 1 1 calc R U . . .
H5B H 0.6653 0.1144 0.0998 0.126 Uiso 1 1 calc R U . . .
H5C H 0.6010 0.1187 0.1111 0.126 Uiso 1 1 calc R U . . .
C6 C 0.6180(4) 0.0322(5) 0.0350(3) 0.0841(17) Uani 1 1 d . . . . .
H6A H 0.5917 -0.0126 0.0241 0.126 Uiso 1 1 calc R U . . .
H6B H 0.6597 0.0384 0.0457 0.126 Uiso 1 1 calc R U . . .
H6C H 0.6268 0.0641 0.0129 0.126 Uiso 1 1 calc R U . . .
C7 C 0.5209(4) 0.0429(5) 0.0515(3) 0.0841(17) Uani 1 1 d . . . . .
H7A H 0.5350 0.0772 0.0304 0.126 Uiso 1 1 calc R U . . .
H7B H 0.4980 0.0517 0.0736 0.126 Uiso 1 1 calc R U . . .
H7C H 0.4912 -0.0001 0.0392 0.126 Uiso 1 1 calc R U . . .
C8 C 0.4960(4) -0.1024(4) 0.1005(3) 0.064(2) Uani 1 1 d . . . . .
C9 C 0.4292(13) -0.1215(11) 0.0895(11) 0.081(3) Uani 0.5 1 d . . P A 1
H9A H 0.4294 -0.0964 0.0653 0.122 Uiso 0.5 1 calc R U P A 1
H9B H 0.4080 -0.1123 0.1125 0.122 Uiso 0.5 1 calc R U P A 1
H9C H 0.4047 -0.1687 0.0832 0.122 Uiso 0.5 1 calc R U P A 1
C10 C 0.4780(9) -0.1352(9) 0.1460(7) 0.081(3) Uani 0.5 1 d . . P A 1
H10A H 0.4558 -0.1163 0.1618 0.122 Uiso 0.5 1 calc R U P A 1
H10B H 0.5186 -0.1262 0.1602 0.122 Uiso 0.5 1 calc R U P A 1
H10C H 0.4488 -0.1829 0.1435 0.122 Uiso 0.5 1 calc R U P A 1
C11 C 0.5162(9) -0.1432(9) 0.0756(7) 0.081(3) Uani 0.5 1 d . . P A 1
H11A H 0.4769 -0.1820 0.0649 0.122 Uiso 0.5 1 calc R U P A 1
H11B H 0.5409 -0.1574 0.0931 0.122 Uiso 0.5 1 calc R U P A 1
H11C H 0.5441 -0.1169 0.0527 0.122 Uiso 0.5 1 calc R U P A 1
C9B C 0.4281(14) -0.1039(11) 0.0899(11) 0.081(3) Uani 0.5 1 d . . P A 2
H9D H 0.3921 -0.1497 0.0888 0.122 Uiso 0.5 1 calc R U P A 2
H9E H 0.4322 -0.0829 0.0632 0.122 Uiso 0.5 1 calc R U P A 2
H9F H 0.4188 -0.0801 0.1112 0.122 Uiso 0.5 1 calc R U P A 2
C10B C 0.5003(9) -0.1436(9) 0.1326(7) 0.081(3) Uani 0.5 1 d . . P A 2
H10D H 0.4961 -0.1276 0.1596 0.122 Uiso 0.5 1 calc R U P A 2
H10E H 0.5430 -0.1416 0.1308 0.122 Uiso 0.5 1 calc R U P A 2
H10F H 0.4648 -0.1892 0.1289 0.122 Uiso 0.5 1 calc R U P A 2
C11B C 0.5152(9) -0.1180(9) 0.0542(6) 0.081(3) Uani 0.5 1 d . . P A 2
H11D H 0.5583 -0.1154 0.0555 0.122 Uiso 0.5 1 calc R U P A 2
H11E H 0.5170 -0.0856 0.0345 0.122 Uiso 0.5 1 calc R U P A 2
H11F H 0.4817 -0.1624 0.0455 0.122 Uiso 0.5 1 calc R U P A 2
C12 C 0.5190(3) 0.0379(3) 0.29527(19) 0.0484(19) Uani 1 1 d . . . . .
C13 C 0.5147(4) -0.0273(4) 0.2890(3) 0.0916(18) Uani 1 1 d . . . . .
H13A H 0.5590 -0.0216 0.2899 0.137 Uiso 1 1 calc R U . . .
H13B H 0.4946 -0.0453 0.2622 0.137 Uiso 1 1 calc R U . . .
H13C H 0.4877 -0.0576 0.3108 0.137 Uiso 1 1 calc R U . . .
C14 C 0.4497(4) 0.0253(4) 0.2951(3) 0.0916(18) Uani 1 1 d . . . . .
H14A H 0.4296 0.0080 0.2682 0.137 Uiso 1 1 calc R U . . .
H14B H 0.4500 0.0667 0.3004 0.137 Uiso 1 1 calc R U . . .
H14C H 0.4241 -0.0068 0.3165 0.137 Uiso 1 1 calc R U . . .
C15 C 0.5489(4) 0.0681(4) 0.3367(3) 0.0916(18) Uani 1 1 d . . . . .
H15A H 0.5943 0.0765 0.3380 0.137 Uiso 1 1 calc R U . . .
H15B H 0.5229 0.0377 0.3587 0.137 Uiso 1 1 calc R U . . .
H15C H 0.5490 0.1097 0.3400 0.137 Uiso 1 1 calc R U . . .
C16 C 0.5828(3) 0.1742(3) 0.25151(19) 0.0350(15) Uani 1 1 d . . . . .
C17 C 0.5184(3) 0.1758(4) 0.2551(2) 0.055(2) Uani 1 1 d . . . . .
H17A H 0.5266 0.2200 0.2484 0.082 Uiso 1 1 calc R U . . .
H17B H 0.5015 0.1644 0.2832 0.082 Uiso 1 1 calc R U . . .
H17C H 0.4858 0.1438 0.2359 0.082 Uiso 1 1 calc R U . . .
C18 C 0.6313(4) 0.2177(4) 0.2852(2) 0.064(2) Uani 1 1 d . . . . .
H18A H 0.6740 0.2205 0.2808 0.096 Uiso 1 1 calc R U . . .
H18B H 0.6140 0.1983 0.3122 0.096 Uiso 1 1 calc R U . . .
H18C H 0.6368 0.2619 0.2839 0.096 Uiso 1 1 calc R U . . .
C19 C 0.6132(3) 0.2022(3) 0.2095(2) 0.0509(19) Uani 1 1 d . . . . .
H19A H 0.5820 0.1760 0.1878 0.076 Uiso 1 1 calc R U . . .
H19B H 0.6539 0.2006 0.2062 0.076 Uiso 1 1 calc R U . . .
H19C H 0.6231 0.2480 0.2075 0.076 Uiso 1 1 calc R U . . .
C20 C 0.8542(3) 0.1132(4) 0.2536(2) 0.0475(18) Uani 1 1 d . . . . .
H20A H 0.8102 0.1047 0.2625 0.057 Uiso 1 1 calc R U . . .
H20B H 0.8879 0.1570 0.2639 0.057 Uiso 1 1 calc R U . . .
C21 C 0.8671(5) 0.0609(4) 0.2694(3) 0.076(3) Uani 1 1 d . . . . .
H21A H 0.9039 0.0798 0.2894 0.092 Uiso 1 1 calc R U . . .
H21B H 0.8274 0.0258 0.2833 0.092 Uiso 1 1 calc R U . . .
C22 C 0.8840(7) 0.0344(5) 0.2339(3) 0.120(4) Uani 1 1 d D . . . .
H22A H 0.8619 -0.0142 0.2357 0.144 Uiso 1 1 calc R U . . .
H22B H 0.9322 0.0523 0.2327 0.144 Uiso 1 1 calc R U . . .
C23 C 0.8614(4) 0.0544(4) 0.1973(2) 0.061(2) Uani 1 1 d D . . . .
H23A H 0.8931 0.0656 0.1744 0.073 Uiso 1 1 calc R U . . .
H23B H 0.8178 0.0183 0.1882 0.073 Uiso 1 1 calc R U . . .
N1 N 0.5397(2) 0.0106(2) 0.15071(14) 0.0318(12) Uani 1 1 d . . . . .
N2 N 0.5434(2) 0.0549(2) 0.20965(13) 0.0272(11) Uani 1 1 d . . . . .
P1 P 0.56844(8) -0.01876(9) 0.11040(5) 0.0425(5) Uani 1 1 d . . . . .
P2 P 0.58067(7) 0.09328(7) 0.25636(5) 0.0277(4) Uani 1 1 d . . . . .
Cl1 Cl 0.67283(9) -0.01641(8) 0.24614(5) 0.0504(5) Uani 1 1 d . . . . .
Cl2 Cl 0.75193(7) 0.16600(7) 0.21557(5) 0.0355(4) Uani 1 1 d . . . . .
Cl3 Cl 0.74080(7) 0.06127(7) 0.14133(5) 0.0357(4) Uani 1 1 d . . . . .
Fe1 Fe 0.67339(4) 0.05482(4) 0.19915(3) 0.0342(2) Uani 1 1 d . . . . .
Fe2 Fe 0.8333 0.1667 0.1667 0.0280(3) Uani 1 2 d S . P . .
O1 O 0.8570(2) 0.11086(19) 0.20919(13) 0.0394(10) Uani 1 1 d . . . . .

loop_
_atom_site_aniso_label
_atom_site_aniso_U_11
_atom_site_aniso_U_22
_atom_site_aniso_U_33
_atom_site_aniso_U_23
_atom_site_aniso_U_13
_atom_site_aniso_U_12
C1 0.026(3) 0.025(3) 0.031(3) -0.005(3) 0.002(3) 0.011(3)
C2 0.026(3) 0.051(4) 0.035(4) -0.006(3) -0.006(3) 0.021(3)
C3 0.024(3) 0.047(4) 0.039(4) -0.013(3) -0.007(3) 0.022(3)
C4 0.052(5) 0.119(7) 0.028(4) -0.006(4) 0.000(3) 0.054(5)
C5 0.071(4) 0.129(5) 0.070(4) 0.012(3) 0.001(3) 0.064(4)
C6 0.071(4) 0.129(5) 0.070(4) 0.012(3) 0.001(3) 0.064(4)
C7 0.071(4) 0.129(5) 0.070(4) 0.012(3) 0.001(3) 0.064(4)
C8 0.046(5) 0.055(5) 0.095(7) -0.039(5) -0.016(4) 0.029(4)
C9 0.058(4) 0.058(6) 0.135(7) -0.035(5) -0.013(4) 0.035(4)
C10 0.058(4) 0.058(6) 0.135(7) -0.035(5) -0.013(4) 0.035(4)
C11 0.058(4) 0.058(6) 0.135(7) -0.035(5) -0.013(4) 0.035(4)
C9B 0.058(4) 0.058(6) 0.135(7) -0.035(5) -0.013(4) 0.035(4)
C10B 0.058(4) 0.058(6) 0.135(7) -0.035(5) -0.013(4) 0.035(4)
C11B 0.058(4) 0.058(6) 0.135(7) -0.035(5) -0.013(4) 0.035(4)
C12 0.034(4) 0.049(4) 0.025(4) -0.008(3) 0.003(3) -0.008(3)
C13 0.074(4) 0.071(4) 0.088(4) 0.025(3) 0.032(3) 0.005(3)
C14 0.074(4) 0.071(4) 0.088(4) 0.025(3) 0.032(3) 0.005(3)
C15 0.074(4) 0.071(4) 0.088(4) 0.025(3) 0.032(3) 0.005(3)
C16 0.029(3) 0.030(3) 0.050(4) -0.012(3) -0.008(3) 0.018(3)
C17 0.038(4) 0.056(5) 0.083(6) -0.012(4) 0.003(4) 0.032(4)
C18 0.064(5) 0.048(5) 0.089(6) -0.029(4) -0.023(4) 0.035(4)
C19 0.050(4) 0.039(4) 0.071(5) 0.012(4) 0.007(4) 0.028(4)
C20 0.043(4) 0.063(5) 0.041(4) -0.015(3) -0.007(3) 0.030(4)
C21 0.101(7) 0.081(6) 0.067(6) 0.009(5) -0.011(5) 0.061(6)
C22 0.241(14) 0.117(9) 0.076(7) -0.006(6) -0.004(8) 0.145(10)
C23 0.094(6) 0.062(5) 0.063(5) -0.015(4) -0.019(4) 0.067(5)
N1 0.028(3) 0.043(3) 0.028(3) -0.014(2) -0.004(2) 0.021(2)
N2 0.023(2) 0.034(3) 0.026(3) -0.004(2) -0.005(2) 0.015(2)
P1 0.0325(9) 0.0593(12) 0.0423(11) -0.0249(9) -0.0106(8) 0.0279(9)
P2 0.0222(8) 0.0316(9) 0.0272(8) -0.0024(7) -0.0010(6) 0.0120(7)
Cl1 0.0653(12) 0.0478(10) 0.0565(12) 0.0062(8) 0.0057(9) 0.0422(10)
Cl2 0.0276(8) 0.0316(8) 0.0470(10) -0.0102(7) 0.0049(7) 0.0145(7)
Cl3 0.0279(8) 0.0308(8) 0.0495(10) -0.0134(7) -0.0040(7) 0.0156(7)
Fe1 0.0246(5) 0.0297(5) 0.0511(6) -0.0008(4) -0.0045(4) 0.0158(4)
Fe2 0.0246(6) 0.0260(6) 0.0373(7) -0.0072(5) -0.0019(5) 0.0156(5)
O1 0.051(3) 0.036(2) 0.042(3) -0.006(2) -0.005(2) 0.030(2)

loop_
_atom_type_symbol
_atom_type_description
_atom_type_scat_dispersion_real
_atom_type_scat_dispersion_imag
_atom_type_scat_source
C C 0.0033 0.0016 'International Tables Vol C Tables 4.2.6.8 and 6.1.1.4'
H H 0.0000 0.0000 'International Tables Vol C Tables 4.2.6.8 and 6.1.1.4'
N N 0.0061 0.0033 'International Tables Vol C Tables 4.2.6.8 and 6.1.1.4'
P P 0.1023 0.0942 'International Tables Vol C Tables 4.2.6.8 and 6.1.1.4'
Cl Cl 0.1484 0.1585 'International Tables Vol C Tables 4.2.6.8 and 6.1.1.4'
Fe Fe 0.3463 0.8444 'International Tables Vol C Tables 4.2.6.8 and 6.1.1.4'
O O 0.0106 0.0060 'International Tables Vol C Tables 4.2.6.8 and 6.1.1.4'

loop_
_geom_angle_atom_site_label_1
_geom_angle_atom_site_label_2
_geom_angle_atom_site_label_3
_geom_angle
_geom_angle_site_symmetry_1
_geom_angle_site_symmetry_3
N1 C1 N2 104.8(5) . .
N1 C1 Fe1 132.8(4) . .
N2 C1 Fe1 122.3(4) . .
C3 C2 N1 108.0(5) . .
C3 C2 H2 126.0 . .
N1 C2 H2 126.0 . .
C2 C3 N2 106.4(5) . .
C2 C3 H3 126.8 . .
N2 C3 H3 126.8 . .
C6 C4 C7 109.8(6) . .
C6 C4 C5 109.4(7) . .
C7 C4 C5 106.7(7) . .
C6 C4 P1 106.4(6) . .
C7 C4 P1 118.9(6) . .
C5 C4 P1 105.4(5) . .
C4 C5 H5A 109.5 . .
C4 C5 H5B 109.5 . .
H5A C5 H5B 109.5 . .
C4 C5 H5C 109.5 . .
H5A C5 H5C 109.5 . .
H5B C5 H5C 109.5 . .
C4 C6 H6A 109.5 . .
C4 C6 H6B 109.5 . .
H6A C6 H6B 109.5 . .
C4 C6 H6C 109.5 . .
H6A C6 H6C 109.5 . .
H6B C6 H6C 109.5 . .
C4 C7 H7A 109.5 . .
C4 C7 H7B 109.5 . .
H7A C7 H7B 109.5 . .
C4 C7 H7C 109.5 . .
H7A C7 H7C 109.5 . .
H7B C7 H7C 109.5 . .
C9 C8 C11 108.0(12) . .
C10B C8 C9B 122.3(15) . .
C9 C8 C10 95.5(16) . .
C11 C8 C10 106.2(11) . .
C10B C8 C11B 112.6(10) . .
C9B C8 C11B 100.0(14) . .
C9 C8 P1 130.1(9) . .
C10B C8 P1 104.1(8) . .
C11 C8 P1 110.5(9) . .
C9B C8 P1 115.4(9) . .
C10 C8 P1 103.0(7) . .
C11B C8 P1 100.5(8) . .
C8 C9 H9A 109.5 . .
C8 C9 H9B 109.5 . .
H9A C9 H9B 109.5 . .
C8 C9 H9C 109.5 . .
H9A C9 H9C 109.5 . .
H9B C9 H9C 109.5 . .
C8 C10 H10A 109.5 . .
C8 C10 H10B 109.5 . .
H10A C10 H10B 109.5 . .
C8 C10 H10C 109.5 . .
H10A C10 H10C 109.5 . .
H10B C10 H10C 109.5 . .
C8 C11 H11A 109.5 . .
C8 C11 H11B 109.5 . .
H11A C11 H11B 109.5 . .
C8 C11 H11C 109.5 . .
H11A C11 H11C 109.5 . .
H11B C11 H11C 109.5 . .
C8 C9B H9D 109.5 . .
C8 C9B H9E 109.5 . .
H9D C9B H9E 109.5 . .
C8 C9B H9F 109.5 . .
H9D C9B H9F 109.5 . .
H9E C9B H9F 109.5 . .
C8 C10B H10D 109.5 . .
C8 C10B H10E 109.5 . .
H10D C10B H10E 109.5 . .
C8 C10B H10F 109.5 . .
H10D C10B H10F 109.5 . .
H10E C10B H10F 109.5 . .
C8 C11B H11D 109.5 . .
C8 C11B H11E 109.5 . .
H11D C11B H11E 109.5 . .
C8 C11B H11F 109.5 . .
H11D C11B H11F 109.5 . .
H11E C11B H11F 109.5 . .
C13 C12 C14 106.7(6) . .
C13 C12 C15 112.2(7) . .
C14 C12 C15 107.3(7) . .
C13 C12 P2 104.6(5) . .
C14 C12 P2 121.2(5) . .
C15 C12 P2 105.0(4) . .
C12 C13 H13A 109.5 . .
C12 C13 H13B 109.5 . .
H13A C13 H13B 109.5 . .
C12 C13 H13C 109.5 . .
H13A C13 H13C 109.5 . .
H13B C13 H13C 109.5 . .
C12 C14 H14A 109.5 . .
C12 C14 H14B 109.5 . .
H14A C14 H14B 109.5 . .
C12 C14 H14C 109.5 . .
H14A C14 H14C 109.5 . .
H14B C14 H14C 109.5 . .
C12 C15 H15A 109.5 . .
C12 C15 H15B 109.5 . .
H15A C15 H15B 109.5 . .
C12 C15 H15C 109.5 . .
H15A C15 H15C 109.5 . .
H15B C15 H15C 109.5 . .
C19 C16 C17 108.1(5) . .
C19 C16 C18 108.7(6) . .
C17 C16 C18 110.0(5) . .
C19 C16 P2 106.2(4) . .
C17 C16 P2 119.3(4) . .
C18 C16 P2 104.2(4) . .
C16 C17 H17A 109.5 . .
C16 C17 H17B 109.5 . .
H17A C17 H17B 109.5 . .
C16 C17 H17C 109.5 . .
H17A C17 H17C 109.5 . .
H17B C17 H17C 109.5 . .
C16 C18 H18A 109.5 . .
C16 C18 H18B 109.5 . .
H18A C18 H18B 109.5 . .
C16 C18 H18C 109.5 . .
H18A C18 H18C 109.5 . .
H18B C18 H18C 109.5 . .
C16 C19 H19A 109.5 . .
C16 C19 H19B 109.5 . .
H19A C19 H19B 109.5 . .
C16 C19 H19C 109.5 . .
H19A C19 H19C 109.5 . .
H19B C19 H19C 109.5 . .
O1 C20 C21 106.4(5) . .
O1 C20 H20A 110.5 . .
C21 C20 H20A 110.5 . .
O1 C20 H20B 110.5 . .
C21 C20 H20B 110.5 . .
H20A C20 H20B 108.6 . .
C22 C21 C20 106.6(6) . .
C22 C21 H21A 110.4 . .
C20 C21 H21A 110.4 . .
C22 C21 H21B 110.4 . .
C20 C21 H21B 110.4 . .
H21A C21 H21B 108.6 . .
C21 C22 C23 106.8(7) . .
C21 C22 H22A 110.4 . .
C23 C22 H22A 110.4 . .
C21 C22 H22B 110.4 . .
C23 C22 H22B 110.4 . .
H22A C22 H22B 108.6 . .
O1 C23 C22 106.1(6) . .
O1 C23 H23A 110.5 . .
C22 C23 H23A 110.5 . .
O1 C23 H23B 110.5 . .
C22 C23 H23B 110.5 . .
H23A C23 H23B 108.7 . .
C1 N1 C2 110.1(5) . .
C1 N1 P1 118.3(4) . .
C2 N1 P1 131.6(4) . .
C1 N2 C3 110.7(4) . .
C1 N2 P2 117.2(4) . .
C3 N2 P2 132.0(4) . .
N1 P1 C8 102.3(3) . .
N1 P1 C4 100.1(3) . .
C8 P1 C4 112.9(4) . .
N2 P2 C12 102.5(2) . .
N2 P2 C16 101.5(2) . .
C12 P2 C16 112.3(3) . .
Fe1 Cl2 Fe2 91.98(5) . .
Fe1 Cl3 Fe2 91.30(5) . .
C1 Fe1 Cl1 112.98(16) . .
C1 Fe1 Cl2 115.81(15) . .
Cl1 Fe1 Cl2 111.90(7) . .
C1 Fe1 Cl3 115.31(16) . .
Cl1 Fe1 Cl3 109.59(6) . .
Cl2 Fe1 Cl3 88.99(6) . .
O1 Fe2 O1 180.0 13_655 .
O1 Fe2 Cl3 91.66(11) 13_655 .
O1 Fe2 Cl3 88.33(11) . .
O1 Fe2 Cl3 88.33(11) 13_655 13_655
O1 Fe2 Cl3 91.67(11) . 13_655
Cl3 Fe2 Cl3 180.0 . 13_655
O1 Fe2 Cl2 90.89(11) 13_655 13_655
O1 Fe2 Cl2 89.11(11) . 13_655
Cl3 Fe2 Cl2 94.61(5) . 13_655
Cl3 Fe2 Cl2 85.40(5) 13_655 13_655
O1 Fe2 Cl2 89.11(11) 13_655 .
O1 Fe2 Cl2 90.89(11) . .
Cl3 Fe2 Cl2 85.39(5) . .
Cl3 Fe2 Cl2 94.60(5) 13_655 .
Cl2 Fe2 Cl2 180.0 13_655 .
C23 O1 C20 109.4(5) . .
C23 O1 Fe2 123.1(4) . .
C20 O1 Fe2 125.8(3) . .

loop_
_geom_bond_atom_site_label_1
_geom_bond_atom_site_label_2
_geom_bond_distance
_geom_bond_site_symmetry_2
C1 N1 1.354(7) .
C1 N2 1.374(7) .
C1 Fe1 2.103(6) .
C2 C3 1.332(8) .
C2 N1 1.405(7) .
C2 H2 0.9500 .
C3 N2 1.399(7) .
C3 H3 0.9500 .
C4 C6 1.501(10) .
C4 C7 1.515(10) .
C4 C5 1.566(12) .
C4 P1 1.885(8) .
C5 H5A 0.9800 .
C5 H5B 0.9800 .
C5 H5C 0.9800 .
C6 H6A 0.9800 .
C6 H6B 0.9800 .
C6 H6C 0.9800 .
C7 H7A 0.9800 .
C7 H7B 0.9800 .
C7 H7C 0.9800 .
C8 C9 1.44(3) .
C8 C10B 1.46(2) .
C8 C11 1.499(18) .
C8 C9B 1.61(3) .
C8 C10 1.62(2) .
C8 C11B 1.66(2) .
C8 P1 1.871(8) .
C9 H9A 0.9800 .
C9 H9B 0.9800 .
C9 H9C 0.9800 .
C10 H10A 0.9800 .
C10 H10B 0.9800 .
C10 H10C 0.9800 .
C11 H11A 0.9800 .
C11 H11B 0.9800 .
C11 H11C 0.9800 .
C9B H9D 0.9800 .
C9B H9E 0.9800 .
C9B H9F 0.9800 .
C10B H10D 0.9800 .
C10B H10E 0.9800 .
C10B H10F 0.9800 .
C11B H11D 0.9800 .
C11B H11E 0.9800 .
C11B H11F 0.9800 .
C12 C13 1.492(11) .
C12 C14 1.500(11) .
C12 C15 1.520(10) .
C12 P2 1.871(6) .
C13 H13A 0.9800 .
C13 H13B 0.9800 .
C13 H13C 0.9800 .
C14 H14A 0.9800 .
C14 H14B 0.9800 .
C14 H14C 0.9800 .
C15 H15A 0.9800 .
C15 H15B 0.9800 .
C15 H15C 0.9800 .
C16 C19 1.530(9) .
C16 C17 1.532(8) .
C16 C18 1.540(9) .
C16 P2 1.880(6) .
C17 H17A 0.9800 .
C17 H17B 0.9800 .
C17 H17C 0.9800 .
C18 H18A 0.9800 .
C18 H18B 0.9800 .
C18 H18C 0.9800 .
C19 H19A 0.9800 .
C19 H19B 0.9800 .
C19 H19C 0.9800 .
C20 O1 1.447(7) .
C20 C21 1.493(10) .
C20 H20A 0.9900 .
C20 H20B 0.9900 .
C21 C22 1.457(11) .
C21 H21A 0.9900 .
C21 H21B 0.9900 .
C22 C23 1.473(7) .
C22 H22A 0.9900 .
C22 H22B 0.9900 .
C23 O1 1.431(7) .
C23 H23A 0.9900 .
C23 H23B 0.9900 .
N1 P1 1.763(5) .
N2 P2 1.759(5) .
Cl1 Fe1 2.2587(19) .
Cl2 Fe1 2.3807(17) .
Cl2 Fe2 2.4781(14) .
Cl3 Fe1 2.4118(18) .
Cl3 Fe2 2.4755(14) .
Fe2 O1 2.158(4) 13_655
Fe2 O1 2.158(4) .
Fe2 Cl3 2.4756(14) 13_655
Fe2 Cl2 2.4780(14) 13_655

loop_
_geom_torsion_atom_site_label_1
_geom_torsion_atom_site_label_2
_geom_torsion_atom_site_label_3
_geom_torsion_atom_site_label_4
_geom_torsion
N1 C2 C3 N2 0.3(7)
O1 C20 C21 C22 5.9(10)
C20 C21 C22 C23 -17.4(12)
C21 C22 C23 O1 22.5(11)
N2 C1 N1 C2 1.1(6)
Fe1 C1 N1 C2 -175.2(4)
N2 C1 N1 P1 179.7(4)
Fe1 C1 N1 P1 3.5(8)
C3 C2 N1 C1 -0.9(7)
C3 C2 N1 P1 -179.3(5)
N1 C1 N2 C3 -0.9(6)
Fe1 C1 N2 C3 175.9(4)
N1 C1 N2 P2 -178.2(4)
Fe1 C1 N2 P2 -1.5(6)
C2 C3 N2 C1 0.3(7)
C2 C3 N2 P2 177.2(4)
C1 N1 P1 C8 130.7(5)
C2 N1 P1 C8 -51.0(6)
C1 N1 P1 C4 -113.0(5)
C2 N1 P1 C4 65.3(6)
C9 C8 P1 N1 57.8(19)
C10B C8 P1 N1 -80.4(8)
C11 C8 P1 N1 -164.1(10)
C9B C8 P1 N1 56.4(15)
C10 C8 P1 N1 -51.0(8)
C11B C8 P1 N1 162.9(7)
C9 C8 P1 C4 -48.9(19)
C10B C8 P1 C4 172.9(8)
C11 C8 P1 C4 89.2(10)
C9B C8 P1 C4 -50.3(15)
C10 C8 P1 C4 -157.7(7)
C11B C8 P1 C4 56.2(8)
C6 C4 P1 N1 169.0(5)
C7 C4 P1 N1 -66.6(7)
C5 C4 P1 N1 52.9(5)
C6 C4 P1 C8 -83.0(6)
C7 C4 P1 C8 41.5(7)
C5 C4 P1 C8 161.0(5)
C1 N2 P2 C12 -122.3(5)
C3 N2 P2 C12 61.1(6)
C1 N2 P2 C16 121.6(4)
C3 N2 P2 C16 -55.1(6)
C13 C12 P2 N2 61.0(6)
C14 C12 P2 N2 -59.2(7)
C15 C12 P2 N2 179.3(6)
C13 C12 P2 C16 169.2(5)
C14 C12 P2 C16 48.9(7)
C15 C12 P2 C16 -72.5(6)
C19 C16 P2 N2 -50.2(4)
C17 C16 P2 N2 72.1(5)
C18 C16 P2 N2 -164.8(4)
C19 C16 P2 C12 -158.9(4)
C17 C16 P2 C12 -36.6(6)
C18 C16 P2 C12 86.4(5)
C22 C23 O1 C20 -19.1(9)
C22 C23 O1 Fe2 175.2(6)
C21 C20 O1 C23 8.3(8)
C21 C20 O1 Fe2 173.5(5)

loop_
_platon_squeeze_void_nr
_platon_squeeze_void_average_x
_platon_squeeze_void_average_y
_platon_squeeze_void_average_z
_platon_squeeze_void_volume
_platon_squeeze_void_count_electrons
1 0.000 0.000 0.500 603.0 90.5
2 0.333 0.667 0.167 594.6 90.0
3 0.667 0.333 0.833 594.6 89.9
